data_1506093
loop_
_publ_author_name
'Gao, Yongnian'
'Lam, Yulin'

_publ_section_title
;
 [3+2] cycloaddition reactions in the solid-phase synthesis of
 1,2,3-triazoles.
;
_journal_issue 15
_journal_name_full 'Organic letters'
_journal_page_first 3283
_journal_page_last 3285
_journal_paper_doi 10.1021/ol0611494
_journal_volume 8
_journal_year 2006
_chemical_formula_sum 'C16 H10 Cl N3 O2'
_chemical_formula_weight 311.72
_chemical_name_systematic
; 
 2-Benzyl-8-chloro-2H-5-oxa-1,2,3-triaza-cyclopenta[a]naphthalen-4-one  
;
_space_group_IT_number 14
_symmetry_cell_setting monoclinic
_symmetry_space_group_name_Hall '-P 2ybc'
_symmetry_space_group_name_H-M 'P 1 21/c 1'
_atom_sites_solution_hydrogens geom
_atom_sites_solution_primary direct
_atom_sites_solution_secondary difmap
_audit_creation_method SHELXL-97
_cell_angle_alpha 90.00
_cell_angle_beta 104.48
_cell_angle_gamma 90.00
_cell_formula_units_Z 4
_cell_length_a 13.755(4)
_cell_length_b 15.225(5)
_cell_length_c 6.878(2)
_cell_measurement_reflns_used 927
_cell_measurement_temperature 223(2)
_cell_measurement_theta_max 24.61
_cell_measurement_theta_min 3.06
_cell_volume 1394.6(7)
_computing_cell_refinement 'Bruker SMART'
_computing_data_collection 'Bruker SMART'
_computing_data_reduction 'Bruker SAINT'
_computing_molecular_graphics 'Bruker SHELXTL'
_computing_publication_material 'Bruker SHELXTL'
_computing_structure_refinement 'SHELXL-97 (Sheldrick, 1997)'
_computing_structure_solution 'SHELXS-97 (Sheldrick, 1990)'
_diffrn_ambient_temperature 223(2)
_diffrn_measured_fraction_theta_full 0.803
_diffrn_measured_fraction_theta_max 0.803
_diffrn_measurement_device_type 'CCD area detector'
_diffrn_measurement_method 'phi and omega scans'
_diffrn_radiation_monochromator graphite
_diffrn_radiation_source 'fine-focus sealed tube'
_diffrn_radiation_type MoK\a
_diffrn_radiation_wavelength 0.71073
_diffrn_reflns_av_R_equivalents 0.0557
_diffrn_reflns_av_sigmaI/netI 0.0863
_diffrn_reflns_limit_h_max 16
_diffrn_reflns_limit_h_min -17
_diffrn_reflns_limit_k_max 19
_diffrn_reflns_limit_k_min -14
_diffrn_reflns_limit_l_max 8
_diffrn_reflns_limit_l_min -8
_diffrn_reflns_number 7408
_diffrn_reflns_theta_full 27.48
_diffrn_reflns_theta_max 27.48
_diffrn_reflns_theta_min 2.03
_exptl_absorpt_coefficient_mu 0.285
_exptl_absorpt_correction_T_max 0.9710
_exptl_absorpt_correction_T_min 0.8784
_exptl_absorpt_correction_type none
_exptl_crystal_colour colorless
_exptl_crystal_density_diffrn 1.485
_exptl_crystal_density_meas 0
_exptl_crystal_density_method 'not measured'
_exptl_crystal_description needles
_exptl_crystal_F_000 640
_exptl_crystal_size_max 0.47
_exptl_crystal_size_mid 0.21
_exptl_crystal_size_min 0.10
_refine_diff_density_max 0.297
_refine_diff_density_min -0.182
_refine_diff_density_rms 0.054
_refine_ls_extinction_method none
_refine_ls_goodness_of_fit_ref 1.000
_refine_ls_hydrogen_treatment mixed
_refine_ls_matrix_type full
_refine_ls_number_parameters 199
_refine_ls_number_reflns 2567
_refine_ls_number_restraints 0
_refine_ls_restrained_S_all 1.000
_refine_ls_R_factor_all 0.1151
_refine_ls_R_factor_gt 0.0702
_refine_ls_shift/su_max 0.000
_refine_ls_shift/su_mean 0.000
_refine_ls_structure_factor_coef Fsqd
_refine_ls_weighting_details 'calc w=1/[\s^2^(Fo^2^)+(0.0427P)^2^+0.0000P] where P=(Fo^2^+2Fc^2^)/3'
_refine_ls_weighting_scheme calc
_refine_ls_wR_factor_gt 0.1244
_refine_ls_wR_factor_ref 0.1399
_reflns_number_gt 1621
_reflns_number_total 2567
_reflns_threshold_expression >2sigma(I)
_cod_data_source_file ol0611494si20060511_031509.cif
_cod_data_source_block 2-Benzyl-8-chloro-2H-5-oxa-1,2,3-triaza-cyclopenta[a]naphthalen-4-one
_cod_depositor_comments
;
The following automatic conversions were performed:

'_symmetry_cell_setting' value 'Monoclinic' changed to 'monoclinic'
according to /home/saulius/struct/CIF-dictionaries/cif_core.dic
dictionary named 'cif_core.dic' version 2.4.1 from 2010-06-29.

Automatic conversion script
Id: cif_fix_values 1715 2011-07-08 13:25:40Z adriana 
;
_cod_original_sg_symbol_H-M P2(1)/c
_cod_database_code 1506093

loop_
_symmetry_equiv_pos_as_xyz
'x, y, z'
'-x, y+1/2, -z+1/2'
'-x, -y, -z'
'x, -y-1/2, z-1/2'

loop_
_atom_site_label
_atom_site_type_symbol
_atom_site_fract_x
_atom_site_fract_y
_atom_site_fract_z
_atom_site_U_iso_or_equiv
_atom_site_adp_type
_atom_site_occupancy
_atom_site_symmetry_multiplicity
_atom_site_calc_flag
_atom_site_refinement_flags
Cl1 Cl 0.38297(7) 0.44265(5) 1.06077(15) 0.0507(3) Uani 1 1 d .
O1 O 0.00898(13) 0.24353(16) 0.7869(3) 0.0397(6) Uani 1 1 d .
C1 C 0.3101(2) -0.10482(18) 0.8968(5) 0.0337(7) Uani 1 1 d .
C2 C 0.19055(19) 0.24326(19) 0.9283(4) 0.0277(6) Uani 1 1 d .
C3 C 0.2737(2) 0.3815(2) 0.9867(4) 0.0330(7) Uani 1 1 d .
C4 C 0.2778(2) 0.29152(19) 0.9920(4) 0.0312(7) Uani 1 1 d .
H4 H 0.3398 0.2628 1.0388 0.037 Uiso 1 1 calc R
C5 C 0.1832(2) 0.14875(18) 0.9293(4) 0.0296(6) Uani 1 1 d .
C6 C 0.0913(2) 0.1069(2) 0.8593(5) 0.0354(7) Uani 1 1 d .
C7 C 0.0955(2) 0.3775(2) 0.8563(5) 0.0365(7) Uani 1 1 d .
H7 H 0.0336 0.4063 0.8100 0.044 Uiso 1 1 calc R
C8 C 0.1825(2) 0.4255(2) 0.9221(5) 0.0364(7) Uani 1 1 d .
H8 H 0.1804 0.4872 0.9235 0.044 Uiso 1 1 calc R
N1 N 0.25355(19) 0.08821(16) 0.9991(4) 0.0343(6) Uani 1 1 d .
N3 N 0.1038(2) 0.01967(18) 0.8861(4) 0.0419(7) Uani 1 1 d .
C9 C -0.0019(2) 0.1542(2) 0.7787(5) 0.0403(8) Uani 1 1 d .
N2 N 0.2011(2) 0.01319(16) 0.9694(4) 0.0405(7) Uani 1 1 d .
C10 C 0.0998(2) 0.28773(19) 0.8587(4) 0.0307(7) Uani 1 1 d .
C11 C 0.2647(3) -0.1432(2) 0.7161(6) 0.0455(9) Uani 1 1 d .
H11 H 0.1943 -0.1471 0.6766 0.055 Uiso 1 1 calc R
C12 C 0.2488(3) -0.0720(2) 1.0337(6) 0.0548(10) Uani 1 1 d .
H12A H 0.1966 -0.1152 1.0381 0.066 Uiso 1 1 calc R
H12B H 0.2921 -0.0662 1.1698 0.066 Uiso 1 1 calc R
C13 C 0.4144(3) -0.0993(2) 0.9528(7) 0.0559(11) Uani 1 1 d .
H13 H 0.4473 -0.0732 1.0755 0.067 Uiso 1 1 calc R
C14 C 0.3193(4) -0.1753(2) 0.5945(7) 0.0712(13) Uani 1 1 d .
H14 H 0.2864 -0.2011 0.4715 0.085 Uiso 1 1 calc R
C15 C 0.4690(3) -0.1324(3) 0.8273(12) 0.090(2) Uani 1 1 d .
H15 H 0.5395 -0.1289 0.8637 0.107 Uiso 1 1 calc R
C16 C 0.4198(6) -0.1709(3) 0.6465(12) 0.102(2) Uani 1 1 d .
H16 H 0.4570 -0.1939 0.5607 0.122 Uiso 1 1 calc R
O2 O -0.08361(17) 0.12384(17) 0.7102(4) 0.0583(7) Uani 1 1 d .

loop_
_atom_site_aniso_label
_atom_site_aniso_U_11
_atom_site_aniso_U_22
_atom_site_aniso_U_33
_atom_site_aniso_U_23
_atom_site_aniso_U_13
_atom_site_aniso_U_12
Cl1 0.0473(5) 0.0449(5) 0.0561(5) -0.0093(4) 0.0059(4) -0.0135(4)
O1 0.0277(11) 0.0507(14) 0.0377(12) -0.0019(10) 0.0027(10) 0.0008(10)
C1 0.0372(17) 0.0212(15) 0.0384(17) 0.0026(12) 0.0015(14) 0.0005(11)
C2 0.0297(14) 0.0332(16) 0.0206(13) 0.0016(12) 0.0067(11) 0.0024(12)
C3 0.0357(17) 0.0394(18) 0.0244(15) -0.0017(13) 0.0084(13) -0.0016(13)
C4 0.0310(15) 0.0349(17) 0.0271(15) 0.0012(12) 0.0061(13) 0.0044(11)
C5 0.0317(15) 0.0349(17) 0.0239(14) -0.0029(12) 0.0101(12) 0.0013(12)
C6 0.0432(19) 0.0379(19) 0.0279(15) -0.0030(13) 0.0138(14) -0.0049(13)
C7 0.0374(18) 0.0424(19) 0.0302(16) 0.0053(14) 0.0093(14) 0.0132(14)
C8 0.0467(19) 0.0305(17) 0.0333(16) 0.0013(13) 0.0125(14) 0.0069(13)
N1 0.0379(14) 0.0305(14) 0.0353(14) 0.0016(11) 0.0109(12) 0.0054(10)
N3 0.0464(17) 0.0429(17) 0.0387(16) -0.0040(12) 0.0149(14) -0.0065(12)
C9 0.0353(18) 0.053(2) 0.0300(17) -0.0018(14) 0.0032(15) -0.0080(14)
N2 0.0552(18) 0.0272(15) 0.0445(16) 0.0008(12) 0.0222(14) 0.0011(11)
C10 0.0305(16) 0.0379(18) 0.0234(15) 0.0008(12) 0.0063(12) 0.0000(12)
C11 0.049(2) 0.0342(19) 0.046(2) 0.0030(15) -0.0011(17) -0.0070(14)
C12 0.080(3) 0.035(2) 0.054(2) 0.0093(16) 0.027(2) 0.0083(17)
C13 0.040(2) 0.035(2) 0.080(3) 0.0149(19) -0.010(2) -0.0033(15)
C14 0.121(4) 0.037(2) 0.064(3) -0.0119(19) 0.040(3) -0.004(2)
C15 0.045(2) 0.050(3) 0.182(6) 0.049(4) 0.043(3) 0.021(2)
C16 0.149(6) 0.037(3) 0.156(6) 0.023(3) 0.106(5) 0.037(3)
O2 0.0355(14) 0.0769(19) 0.0554(16) -0.0038(14) -0.0019(12) -0.0166(12)

loop_
_atom_type_symbol
_atom_type_description
_atom_type_scat_dispersion_real
_atom_type_scat_dispersion_imag
_atom_type_scat_source
C C 0.0033 0.0016 'International Tables Vol C Tables 4.2.6.8 and 6.1.1.4'
H H 0.0000 0.0000 'International Tables Vol C Tables 4.2.6.8 and 6.1.1.4'
N N 0.0061 0.0033 'International Tables Vol C Tables 4.2.6.8 and 6.1.1.4'
O O 0.0106 0.0060 'International Tables Vol C Tables 4.2.6.8 and 6.1.1.4'
Cl Cl 0.1484 0.1585 'International Tables Vol C Tables 4.2.6.8 and 6.1.1.4'

loop_
_geom_angle_atom_site_label_1
_geom_angle_atom_site_label_2
_geom_angle_atom_site_label_3
_geom_angle
C9 O1 C10 125.0(2)
C11 C1 C13 118.7(4)
C11 C1 C12 120.7(3)
C13 C1 C12 120.6(4)
C4 C2 C10 118.8(3)
C4 C2 C5 125.8(3)
C10 C2 C5 115.3(2)
C4 C3 C8 121.2(3)
C4 C3 Cl1 120.1(2)
C8 C3 Cl1 118.7(2)
C3 C4 C2 119.7(3)
N1 C5 C6 108.8(3)
N1 C5 C2 130.1(3)
C6 C5 C2 121.0(3)
N3 C6 C5 109.3(3)
N3 C6 C9 127.7(3)
C5 C6 C9 122.9(3)
C10 C7 C8 119.6(3)
C7 C8 C3 119.2(3)
C5 N1 N2 102.7(2)
N2 N3 C6 102.4(2)
O2 C9 O1 118.8(3)
O2 C9 C6 127.6(3)
O1 C9 C6 113.6(2)
N3 N2 N1 116.8(2)
N3 N2 C12 121.5(3)
N1 N2 C12 121.6(3)
C7 C10 C2 121.4(3)
C7 C10 O1 116.5(2)
C2 C10 O1 122.1(3)
C14 C11 C1 121.2(4)
N2 C12 C1 112.6(3)
C15 C13 C1 119.4(5)
C16 C14 C11 120.9(5)
C13 C15 C16 119.9(4)
C14 C16 C15 119.9(5)

loop_
_geom_bond_atom_site_label_1
_geom_bond_atom_site_label_2
_geom_bond_distance
Cl1 C3 1.734(3)
O1 C9 1.368(4)
O1 C10 1.396(3)
C1 C11 1.374(5)
C1 C13 1.392(4)
C1 C12 1.499(5)
C2 C4 1.382(4)
C2 C10 1.396(4)
C2 C5 1.443(4)
C3 C4 1.371(4)
C3 C8 1.393(4)
C5 N1 1.336(4)
C5 C6 1.390(4)
C6 N3 1.346(4)
C6 C9 1.454(4)
C7 C10 1.368(4)
C7 C8 1.379(4)
N1 N2 1.339(4)
N3 N2 1.322(4)
C9 O2 1.197(3)
N2 C12 1.470(4)
C11 C14 1.347(6)
C13 C15 1.373(8)
C14 C16 1.341(7)
C15 C16 1.388(9)

loop_
_cod_related_entry_id
_cod_related_entry_database
_cod_related_entry_code
1 ChemSpider 21152026
